data_7110631
loop_
_publ_author_name
'Chen, Yu-Hua'
'Lee, Chung-Chou'
'Wang, Chih-Chieh'
'Lee, Gene-Hsiang'
'Lai, Shie-Yang'
'Li, Feng-Yin'
'Mou, Chung-Yuan'
'Peng, Shie-Ming'

_publ_section_title
;
 A linear metal string [Cr7(\m7-teptra)4Cl2] complex with delocalized
 heptachromium(II) multiple bonds (teptraH3 = tetrapyridyltriamine)
;
_journal_issue 17
_journal_name_full 'Chemical Communications'
_journal_page_first 1667
_journal_paper_doi 10.1039/a905001i
_journal_year 1999
_chemical_formula_sum 'C104 H104 Cl2 Cr7 N28 O6'
_chemical_formula_weight 2277.05
_chemical_name_systematic
; 
 ? 
;
_space_group_IT_number 14
_symmetry_cell_setting monoclinic
_symmetry_space_group_name_Hall '-P 2ybc'
_symmetry_space_group_name_H-M 'P 1 21/c 1'
_atom_sites_solution_hydrogens geom
_atom_sites_solution_primary direct
_atom_sites_solution_secondary difmap
_audit_creation_method SHELXL
_cell_angle_alpha 90.00
_cell_angle_beta 98.615(1)
_cell_angle_gamma 90.00
_cell_formula_units_Z 4
_cell_length_a 35.2074(2)
_cell_length_b 15.0195(3)
_cell_length_c 19.6563(4)
_cell_measurement_reflns_used 5629
_cell_measurement_temperature 295(1)
_cell_volume 10276.9(3)
_computing_cell_refinement 'Siemens SAINT'
_computing_data_collection 'Siemens SMART'
_computing_data_reduction 'Siemens SAINT'
_computing_molecular_graphics 'Siemens SHELXTL'
_computing_publication_material 'Siemens SHELXTL'
_computing_structure_refinement 'SHELXL-93 (Sheldrick, 1993)'
_computing_structure_solution 'SHELXS-86 (Sheldrick, 1990)'
_diffrn_ambient_temperature 295(1)
_diffrn_measurement_device 'Siemens SMART CCD'
_diffrn_measurement_method '\w scans'
_diffrn_radiation_monochromator graphite
_diffrn_radiation_source 'fine-focus sealed tube'
_diffrn_radiation_type MoK\a
_diffrn_radiation_wavelength 0.71073
_diffrn_reflns_av_R_equivalents 0.0514
_diffrn_reflns_av_sigmaI/netI 0.0524
_diffrn_reflns_limit_h_max 41
_diffrn_reflns_limit_h_min -41
_diffrn_reflns_limit_k_max 17
_diffrn_reflns_limit_k_min -17
_diffrn_reflns_limit_l_max 23
_diffrn_reflns_limit_l_min -23
_diffrn_reflns_number 38720
_diffrn_reflns_theta_max 22.50
_diffrn_reflns_theta_min 1.17
_diffrn_standards_decay_% 0
_exptl_absorpt_coefficient_mu 0.834
_exptl_absorpt_correction_T_max 0.8310
_exptl_absorpt_correction_T_min 0.6480
_exptl_absorpt_correction_type ' empirical used sadabs'
_exptl_crystal_colour red-brown
_exptl_crystal_density_diffrn 1.472
_exptl_crystal_density_meas ?
_exptl_crystal_description column
_exptl_crystal_F_000 4696
_exptl_crystal_size_max 0.60
_exptl_crystal_size_mid 0.20
_exptl_crystal_size_min 0.12
_refine_diff_density_max 1.120
_refine_diff_density_min -0.793
_refine_diff_density_rms 0.151
_refine_ls_extinction_coef 0.00047(9)
_refine_ls_extinction_expression Fc^*^=kFc[1+0.001xFc^2^\l^3^/sin(2\q)]^-1/4^
_refine_ls_extinction_method SHELXL
_refine_ls_goodness_of_fit_all 1.143
_refine_ls_goodness_of_fit_obs 1.238
_refine_ls_matrix_type full
_refine_ls_number_parameters 1055
_refine_ls_number_reflns 13178
_refine_ls_number_restraints 0
_refine_ls_restrained_S_all 1.143
_refine_ls_restrained_S_obs 1.238
_refine_ls_R_factor_all 0.1534
_refine_ls_R_factor_obs 0.1123
_refine_ls_shift/esd_max 0.003
_refine_ls_shift/esd_mean 0.000
_refine_ls_structure_factor_coef Fsqd
_refine_ls_weighting_details 'w=1/[\s^2^(Fo^2^)+(0.1382P)^2^+54.1501P] where P=(Fo^2^+2Fc^2^)/3'
_refine_ls_weighting_scheme calc
_refine_ls_wR_factor_all 0.3228
_refine_ls_wR_factor_obs 0.2945
_reflns_number_observed 9387
_reflns_number_total 13181
_reflns_observed_criterion >2sigma(I)
_cod_data_source_file 905001isup1.cif
_cod_data_source_block ic6446
_cod_depositor_comments
;
The following automatic conversions were performed:

'_symmetry_cell_setting' value 'Monoclinic' changed to 'monoclinic'
according to /home/saulius/struct/CIF-dictionaries/cif_core.dic
dictionary named 'cif_core.dic' version 2.4.2 from 2011-04-26.

Automatic conversion script
Id: cif_fix_values 1891 2012-01-12 08:04:46Z andrius 

The following automatic conversions were performed:

'_exptl_crystal_density_meas' value 'not_measured' was changed to '?'
- the value is perceived as not measured.

Automatic conversion script
Id: cif_fix_values 3008 2015-01-20 13:52:24Z robertas 

The following automatic conversions were performed:

'_refine_ls_weighting_scheme' value 'calc
w=1/[\s^2^(Fo^2^)+(0.1382P)^2^+54.1501P] where P=(Fo^2^+2Fc^2^)/3'
was changed to 'calc'. New tag '_refine_ls_weighting_details' was
created. The value of the new tag was set to
'w=1/[\s^2^(Fo^2^)+(0.1382P)^2^+54.1501P] where P=(Fo^2^+2Fc^2^)/3'.

Automatic conversion script
Id: cif_fix_values 3143 2015-03-26 13:38:13Z robertas 
;
_cod_original_sg_symbol_H-M P2(1)/c
_cod_database_code 7110631

loop_
_symmetry_equiv_pos_as_xyz
'x, y, z'
'-x, y+1/2, -z+1/2'
'-x, -y, -z'
'x, -y-1/2, z-1/2'

loop_
_atom_site_aniso_label
_atom_site_aniso_U_11
_atom_site_aniso_U_22
_atom_site_aniso_U_33
_atom_site_aniso_U_23
_atom_site_aniso_U_13
_atom_site_aniso_U_12
Cr1 0.0522(10) 0.0534(11) 0.0492(10) -0.0045(8) 0.0091(8) -0.0007(8)
Cr2 0.0854(13) 0.0431(10) 0.0390(10) -0.0034(8) 0.0176(9) -0.0053(9)
Cr3 0.0659(11) 0.0373(9) 0.0292(9) -0.0015(7) 0.0083(7) -0.0017(8)
Cr4 0.0820(12) 0.0362(10) 0.0281(9) 0.0016(7) 0.0137(8) -0.0005(8)
Cr5 0.0646(11) 0.0363(9) 0.0277(8) 0.0004(7) 0.0084(7) -0.0016(8)
Cr6 0.0860(13) 0.0433(10) 0.0329(9) 0.0040(8) 0.0106(9) 0.0022(9)
Cr7 0.0519(10) 0.0578(11) 0.0418(10) 0.0039(8) 0.0061(8) 0.0016(8)
Cl1 0.044(2) 0.093(2) 0.084(2) -0.005(2) 0.0111(15) 0.000(2)
Cl2 0.044(2) 0.103(3) 0.076(2) 0.003(2) 0.0072(14) 0.004(2)
N1 0.034(5) 0.056(5) 0.052(5) -0.004(4) 0.009(4) -0.003(4)
N2 0.036(4) 0.056(5) 0.038(5) 0.000(4) 0.006(4) -0.003(4)
N3 0.034(4) 0.040(4) 0.032(4) 0.003(4) 0.003(3) 0.003(3)
N4 0.031(4) 0.044(5) 0.030(4) 0.004(4) 0.006(3) 0.002(4)
N5 0.035(4) 0.041(5) 0.031(4) 0.003(3) 0.003(3) -0.008(4)
N6 0.035(4) 0.049(5) 0.035(4) 0.004(4) 0.005(4) 0.006(4)
N7 0.033(5) 0.066(6) 0.048(5) -0.002(4) 0.004(4) 0.007(4)
N8 0.046(5) 0.056(5) 0.045(5) -0.003(4) 0.013(4) -0.003(4)
N9 0.044(5) 0.044(5) 0.051(5) 0.002(4) 0.013(4) -0.007(4)
N10 0.040(5) 0.035(4) 0.041(5) -0.002(4) 0.017(4) 0.001(4)
N11 0.041(5) 0.050(5) 0.029(4) 0.004(4) 0.008(4) -0.003(4)
N12 0.038(4) 0.042(5) 0.030(4) 0.005(4) 0.004(4) 0.002(4)
N13 0.036(4) 0.052(5) 0.033(4) -0.005(4) -0.003(4) 0.004(4)
N14 0.037(5) 0.060(6) 0.043(5) 0.008(4) -0.005(4) 0.007(4)
N15 0.032(4) 0.056(5) 0.046(5) 0.004(4) 0.002(4) 0.006(4)
N16 0.026(4) 0.054(5) 0.040(5) -0.002(4) 0.001(4) -0.002(4)
N17 0.042(5) 0.034(4) 0.037(4) -0.002(4) 0.013(4) -0.006(4)
N18 0.036(4) 0.040(5) 0.032(4) -0.001(4) 0.002(3) 0.001(4)
N19 0.040(5) 0.040(5) 0.033(4) 0.004(4) 0.010(4) 0.000(4)
N20 0.031(4) 0.042(5) 0.046(5) 0.006(4) 0.001(4) 0.001(4)
N21 0.046(5) 0.058(5) 0.036(5) 0.001(4) -0.002(4) 0.006(4)
N22 0.032(4) 0.051(5) 0.055(5) 0.003(4) 0.010(4) 0.001(4)
N23 0.039(5) 0.048(5) 0.037(4) -0.002(4) 0.009(4) -0.001(4)
N24 0.038(4) 0.044(5) 0.026(4) -0.003(3) 0.002(3) 0.001(4)
N25 0.028(4) 0.045(5) 0.034(4) 0.000(4) 0.003(3) 0.001(4)
N26 0.033(4) 0.034(4) 0.038(4) 0.000(3) -0.001(3) -0.002(4)
N27 0.039(5) 0.044(5) 0.047(5) 0.006(4) 0.006(4) 0.001(4)
N28 0.038(5) 0.053(5) 0.044(5) 0.005(4) 0.004(4) -0.003(4)
C1 0.055(8) 0.073(9) 0.100(10) -0.005(8) 0.032(7) 0.008(6)
C2 0.073(9) 0.069(10) 0.149(14) 0.015(9) 0.050(9) 0.024(8)
C3 0.082(9) 0.057(8) 0.131(13) -0.007(8) 0.042(9) 0.013(7)
C4 0.048(7) 0.072(9) 0.084(9) 0.007(7) 0.012(6) 0.005(6)
C5 0.044(6) 0.042(6) 0.037(6) -0.001(5) 0.000(4) 0.008(5)
C6 0.038(5) 0.043(6) 0.029(5) 0.000(4) -0.003(4) -0.001(4)
C7 0.042(6) 0.075(8) 0.052(7) 0.026(6) 0.005(5) 0.018(5)
C8 0.045(6) 0.071(8) 0.061(7) 0.028(6) 0.012(5) 0.007(6)
C9 0.042(6) 0.074(8) 0.048(6) 0.020(6) 0.009(5) 0.005(5)
C10 0.035(5) 0.041(6) 0.034(5) 0.000(5) -0.001(4) 0.004(4)
C11 0.031(5) 0.043(6) 0.046(6) -0.003(5) 0.003(4) -0.005(4)
C12 0.041(6) 0.071(7) 0.023(5) 0.006(5) 0.003(4) 0.001(5)
C13 0.061(7) 0.088(9) 0.036(6) 0.004(6) 0.009(6) 0.004(6)
C14 0.051(6) 0.063(7) 0.045(6) 0.001(5) 0.020(5) 0.005(5)
C15 0.039(5) 0.045(6) 0.040(6) 0.004(5) 0.015(5) 0.003(5)
C16 0.041(6) 0.055(6) 0.039(6) -0.007(5) 0.010(5) 0.000(5)
C17 0.049(7) 0.074(8) 0.075(8) 0.002(7) 0.014(6) 0.011(6)
C18 0.090(10) 0.092(10) 0.067(8) -0.031(8) 0.003(8) 0.024(8)
C19 0.071(9) 0.110(12) 0.093(10) -0.034(9) 0.002(8) 0.044(8)
C20 0.059(7) 0.077(9) 0.073(9) 0.006(7) 0.010(6) 0.025(7)
C21 0.041(6) 0.072(8) 0.051(7) -0.005(6) -0.001(5) -0.016(6)
C22 0.048(7) 0.071(9) 0.078(9) -0.010(7) -0.003(6) -0.024(6)
C23 0.093(10) 0.053(8) 0.077(9) -0.006(7) 0.013(8) -0.022(7)
C24 0.051(7) 0.047(7) 0.080(8) 0.008(6) 0.005(6) -0.014(5)
C25 0.040(6) 0.053(7) 0.040(6) 0.001(5) 0.011(5) -0.012(5)
C26 0.038(6) 0.048(6) 0.043(6) -0.001(5) 0.006(5) -0.007(5)
C27 0.048(7) 0.076(8) 0.063(7) 0.021(7) 0.014(6) -0.018(6)
C28 0.071(8) 0.065(8) 0.062(7) 0.015(6) 0.017(6) -0.014(6)
C29 0.048(6) 0.058(7) 0.049(6) 0.014(6) 0.006(5) -0.005(5)
C30 0.042(6) 0.043(6) 0.033(5) -0.002(5) 0.015(5) 0.002(5)
C31 0.041(6) 0.036(5) 0.040(6) 0.003(4) 0.010(5) 0.010(4)
C32 0.045(6) 0.066(7) 0.039(6) -0.002(5) 0.013(5) -0.002(5)
C33 0.049(7) 0.085(8) 0.037(6) -0.004(6) 0.005(5) 0.000(6)
C34 0.056(7) 0.073(8) 0.036(6) -0.010(5) 0.001(5) -0.001(6)
C35 0.041(6) 0.046(6) 0.034(5) 0.000(5) 0.004(5) 0.009(5)
C36 0.041(6) 0.047(6) 0.048(6) 0.004(5) -0.011(5) 0.013(5)
C37 0.045(6) 0.058(7) 0.059(7) -0.012(6) 0.009(5) 0.002(5)
C38 0.056(8) 0.077(9) 0.076(9) -0.026(7) -0.009(7) -0.002(7)
C39 0.061(8) 0.081(9) 0.083(9) -0.013(8) -0.004(7) -0.023(7)
C40 0.034(6) 0.075(8) 0.069(8) 0.008(7) 0.003(5) -0.013(6)
C41 0.042(6) 0.082(9) 0.063(8) 0.007(7) 0.004(6) 0.004(6)
C42 0.040(7) 0.116(11) 0.062(8) -0.001(8) -0.012(6) 0.004(7)
C43 0.071(9) 0.106(11) 0.053(7) -0.004(7) -0.005(7) 0.007(8)
C44 0.047(6) 0.089(9) 0.042(6) 0.001(6) 0.007(5) 0.004(6)
C45 0.048(6) 0.046(6) 0.047(6) -0.001(5) 0.003(5) -0.005(5)
C46 0.035(5) 0.042(6) 0.039(5) -0.011(5) -0.002(4) -0.003(4)
C47 0.051(7) 0.069(8) 0.042(6) -0.023(6) -0.007(5) 0.001(6)
C48 0.076(8) 0.072(8) 0.053(7) -0.028(6) -0.004(6) 0.018(7)
C49 0.038(6) 0.070(8) 0.061(7) -0.022(6) -0.001(5) 0.011(5)
C50 0.041(6) 0.034(5) 0.046(6) -0.005(5) 0.005(5) 0.001(4)
C51 0.041(6) 0.046(6) 0.033(5) 0.001(5) 0.010(4) 0.001(5)
C52 0.050(7) 0.041(7) 0.075(8) 0.000(6) 0.007(6) -0.005(5)
C53 0.060(8) 0.047(7) 0.085(9) 0.002(6) -0.004(6) 0.004(6)
C54 0.057(7) 0.051(7) 0.063(7) 0.005(6) -0.003(6) 0.020(6)
C55 0.050(6) 0.049(6) 0.037(6) 0.003(5) 0.017(5) 0.010(5)
C56 0.042(6) 0.044(6) 0.040(6) 0.001(5) 0.000(5) 0.001(5)
C57 0.068(8) 0.059(8) 0.075(8) 0.017(7) -0.004(7) -0.005(6)
C58 0.076(9) 0.077(9) 0.078(9) 0.032(7) -0.016(7) -0.005(7)
C59 0.099(11) 0.074(9) 0.061(8) 0.014(7) -0.037(8) 0.015(8)
C60 0.053(7) 0.071(8) 0.057(7) -0.002(6) -0.011(6) 0.004(6)
C61 0.049(6) 0.066(8) 0.058(7) 0.008(6) 0.017(5) -0.006(5)
C62 0.053(8) 0.114(11) 0.075(9) 0.001(8) 0.031(7) -0.008(7)
C63 0.077(9) 0.103(10) 0.055(7) 0.007(7) 0.034(7) -0.004(8)
C64 0.054(7) 0.084(9) 0.043(7) 0.005(6) 0.009(5) 0.001(6)
C65 0.050(7) 0.047(6) 0.060(7) -0.002(5) 0.022(6) 0.009(5)
C66 0.034(5) 0.052(6) 0.035(5) -0.004(5) 0.006(4) 0.010(5)
C67 0.039(6) 0.072(8) 0.062(7) -0.017(6) 0.008(5) 0.004(5)
C68 0.041(6) 0.061(7) 0.065(7) -0.026(6) 0.008(5) 0.003(5)
C69 0.042(6) 0.060(7) 0.047(6) -0.014(5) 0.002(5) 0.000(5)
C70 0.040(6) 0.044(6) 0.034(5) -0.003(5) 0.000(4) 0.002(5)
C71 0.043(6) 0.048(6) 0.025(5) 0.004(4) -0.001(4) 0.002(5)
C72 0.057(7) 0.039(6) 0.068(8) -0.004(5) 0.011(6) 0.007(5)
C73 0.072(8) 0.039(6) 0.086(9) -0.002(6) 0.028(7) -0.010(6)
C74 0.045(6) 0.050(7) 0.081(8) -0.005(6) 0.014(6) -0.009(5)
C75 0.042(6) 0.044(6) 0.031(5) 0.008(4) -0.006(4) -0.011(5)
C76 0.043(6) 0.047(6) 0.032(5) 0.004(5) -0.003(4) -0.011(5)
C77 0.063(7) 0.065(8) 0.050(6) 0.014(6) 0.016(6) -0.004(6)
C78 0.071(8) 0.081(9) 0.067(8) 0.020(7) 0.020(7) -0.002(7)
C79 0.061(8) 0.085(9) 0.062(8) 0.013(7) 0.023(6) -0.021(7)
C80 0.044(6) 0.085(9) 0.057(7) 0.001(7) 0.012(5) -0.005(6)

loop_
_atom_site_label
_atom_site_type_symbol
_atom_site_fract_x
_atom_site_fract_y
_atom_site_fract_z
_atom_site_U_iso_or_equiv
_atom_site_thermal_displace_type
_atom_site_occupancy
_atom_site_calc_flag
_atom_site_refinement_flags
Cr1 Cr 0.05579(5) 0.12979(11) 0.20187(9) 0.0515(5) Uani 1 d .
Cr2 Cr 0.12153(5) 0.12811(11) 0.22010(8) 0.0550(5) Uani 1 d .
Cr3 Cr 0.18601(5) 0.12465(10) 0.23800(7) 0.0440(4) Uani 1 d .
Cr4 Cr 0.24947(5) 0.12063(10) 0.25541(7) 0.0482(5) Uani 1 d .
Cr5 Cr 0.31309(5) 0.11575(10) 0.27318(7) 0.0427(4) Uani 1 d .
Cr6 Cr 0.37740(5) 0.11084(11) 0.29083(8) 0.0539(5) Uani 1 d .
Cr7 Cr 0.44295(5) 0.10574(12) 0.30837(8) 0.0506(5) Uani 1 d .
Cl1 Cl -0.01777(8) 0.1296(2) 0.1843(2) 0.0736(9) Uani 1 d .
Cl2 Cl 0.51598(8) 0.1009(2) 0.3279(2) 0.0749(9) Uani 1 d .
N1 N 0.0615(2) 0.2686(5) 0.1854(4) 0.047(2) Uani 1 d .
N2 N 0.1242(2) 0.2452(5) 0.1704(4) 0.043(2) Uani 1 d .
N3 N 0.1876(2) 0.2142(5) 0.1603(4) 0.035(2) Uani 1 d .
N4 N 0.2504(2) 0.1703(5) 0.1601(3) 0.035(2) Uani 1 d .
N5 N 0.3130(2) 0.1213(5) 0.1686(4) 0.036(2) Uani 1 d .
N6 N 0.3752(2) 0.0723(5) 0.1914(4) 0.040(2) Uani 1 d .
N7 N 0.4370(2) 0.0184(6) 0.2231(4) 0.050(2) Uani 1 d .
N8 N 0.0600(2) -0.0096(6) 0.2171(4) 0.048(2) Uani 1 d .
N9 N 0.1220(2) 0.0112(5) 0.2706(4) 0.046(2) Uani 1 d .
N10 N 0.1856(2) 0.0344(5) 0.3164(4) 0.037(2) Uani 1 d .
N11 N 0.2489(2) 0.0690(5) 0.3509(4) 0.039(2) Uani 1 d .
N12 N 0.3130(2) 0.1100(5) 0.3775(4) 0.037(2) Uani 1 d .
N13 N 0.3769(2) 0.1496(5) 0.3897(4) 0.041(2) Uani 1 d .
N14 N 0.4397(2) 0.1912(6) 0.3929(4) 0.048(2) Uani 1 d .
N15 N 0.0599(2) 0.1062(5) 0.0975(4) 0.045(2) Uani 1 d .
N16 N 0.1221(2) 0.0616(5) 0.1305(4) 0.040(2) Uani 1 d .
N17 N 0.1844(2) 0.0214(5) 0.1692(4) 0.037(2) Uani 1 d .
N18 N 0.2480(2) -0.0046(5) 0.2180(4) 0.036(2) Uani 1 d .
N19 N 0.3108(2) -0.0205(5) 0.2681(4) 0.037(2) Uani 1 d .
N20 N 0.3737(2) -0.0182(5) 0.3199(4) 0.040(2) Uani 1 d .
N21 N 0.4369(2) -0.0056(6) 0.3716(4) 0.048(2) Uani 1 d .
N22 N 0.0601(2) 0.1523(5) 0.3086(4) 0.046(2) Uani 1 d .
N23 N 0.1236(2) 0.1949(5) 0.3109(4) 0.041(2) Uani 1 d .
N24 N 0.1871(2) 0.2266(5) 0.3081(3) 0.036(2) Uani 1 d .
N25 N 0.2510(2) 0.2449(5) 0.2957(4) 0.036(2) Uani 1 d .
N26 N 0.3148(2) 0.2522(5) 0.2793(4) 0.036(2) Uani 1 d .
N27 N 0.3775(2) 0.2395(5) 0.2613(4) 0.043(2) Uani 1 d .
N28 N 0.4395(2) 0.2175(5) 0.2428(4) 0.045(2) Uani 1 d .
C1 C 0.0316(3) 0.3229(9) 0.1921(7) 0.074(4) Uani 1 d .
H1A H 0.0090(3) 0.2976(9) 0.2020(7) 0.089 Uiso 1 calc R
C2 C 0.0331(4) 0.4118(9) 0.1851(8) 0.094(5) Uani 1 d .
H2A H 0.0113(4) 0.4461(9) 0.1865(8) 0.112 Uiso 1 calc R
C3 C 0.0680(4) 0.4529(9) 0.1758(8) 0.087(4) Uani 1 d .
H3A H 0.0703(4) 0.5145(9) 0.1741(8) 0.105 Uiso 1 calc R
C4 C 0.0987(3) 0.3966(8) 0.1692(6) 0.068(3) Uani 1 d .
H4A H 0.1220(3) 0.4210(8) 0.1619(6) 0.081 Uiso 1 calc R
C5 C 0.0951(3) 0.3048(6) 0.1733(5) 0.042(2) Uani 1 d .
C6 C 0.1549(3) 0.2631(6) 0.1375(4) 0.038(2) Uani 1 d .
C7 C 0.1556(3) 0.3232(7) 0.0838(5) 0.057(3) Uani 1 d .
H7A H 0.1339(3) 0.3566(7) 0.0675(5) 0.068 Uiso 1 calc R
C8 C 0.1890(3) 0.3330(8) 0.0546(6) 0.058(3) Uani 1 d .
H8A H 0.1896(3) 0.3727(8) 0.0184(6) 0.070 Uiso 1 calc R
C9 C 0.2212(3) 0.2845(7) 0.0790(5) 0.054(3) Uani 1 d .
H9A H 0.2437(3) 0.2930(7) 0.0603(5) 0.065 Uiso 1 calc R
C10 C 0.2205(2) 0.2241(6) 0.1302(5) 0.037(2) Uani 1 d .
C11 C 0.2810(2) 0.1494(6) 0.1257(5) 0.040(2) Uani 1 d .
C12 C 0.2806(3) 0.1479(7) 0.0553(4) 0.045(3) Uani 1 d .
H12A H 0.2582(3) 0.1618(7) 0.0259(4) 0.055 Uiso 1 calc R
C13 C 0.3130(3) 0.1260(8) 0.0291(5) 0.062(3) Uani 1 d .
H13A H 0.3130(3) 0.1278(8) -0.0182(5) 0.074 Uiso 1 calc R
C14 C 0.3454(3) 0.1016(7) 0.0720(5) 0.052(3) Uani 1 d .
H14A H 0.3677(3) 0.0887(7) 0.0540(5) 0.062 Uiso 1 calc R
C15 C 0.3451(3) 0.0958(6) 0.1426(5) 0.040(2) Uani 1 d .
C16 C 0.4039(3) 0.0153(7) 0.1784(5) 0.045(2) Uani 1 d .
C17 C 0.3993(3) -0.0485(8) 0.1260(6) 0.066(3) Uani 1 d .
H17A H 0.3769(3) -0.0502(8) 0.0943(6) 0.079 Uiso 1 calc R
C18 C 0.4285(4) -0.1092(9) 0.1215(7) 0.084(4) Uani 1 d .
H18A H 0.4255(4) -0.1538(9) 0.0883(7) 0.101 Uiso 1 calc R
C19 C 0.4620(4) -0.1021(10) 0.1669(7) 0.093(5) Uani 1 d .
H19A H 0.4826(4) -0.1395(10) 0.1629(7) 0.111 Uiso 1 calc R
C20 C 0.4648(3) -0.0410(8) 0.2173(6) 0.070(3) Uani 1 d .
H20A H 0.4871(3) -0.0397(8) 0.2495(6) 0.084 Uiso 1 calc R
C21 C 0.0306(3) -0.0627(8) 0.1886(5) 0.056(3) Uani 1 d .
H21A H 0.0082(3) -0.0359(8) 0.1668(5) 0.067 Uiso 1 calc R
C22 C 0.0324(3) -0.1516(9) 0.1905(6) 0.067(3) Uani 1 d .
H22A H 0.0113(3) -0.1858(9) 0.1722(6) 0.080 Uiso 1 calc R
C23 C 0.0665(4) -0.1918(8) 0.2204(6) 0.075(4) Uani 1 d .
H23A H 0.0687(4) -0.2535(8) 0.2216(6) 0.090 Uiso 1 calc R
C24 C 0.0962(3) -0.1401(7) 0.2477(6) 0.060(3) Uani 1 d .
H24A H 0.1192(3) -0.1665(7) 0.2669(6) 0.072 Uiso 1 calc R
C25 C 0.0930(3) -0.0486(7) 0.2473(5) 0.044(2) Uani 1 d .
C26 C 0.1530(3) -0.0128(6) 0.3202(5) 0.043(2) Uani 1 d .
C27 C 0.1513(3) -0.0723(8) 0.3722(6) 0.062(3) Uani 1 d .
H27A H 0.1282(3) -0.0995(8) 0.3775(6) 0.074 Uiso 1 calc R
C28 C 0.1841(3) -0.0913(8) 0.4164(6) 0.065(3) Uani 1 d .
H28A H 0.1837(3) -0.1348(8) 0.4499(6) 0.078 Uiso 1 calc R
C29 C 0.2183(3) -0.0463(7) 0.4116(5) 0.052(3) Uani 1 d .
H29A H 0.2407(3) -0.0602(7) 0.4410(5) 0.063 Uiso 1 calc R
C30 C 0.2180(3) 0.0201(6) 0.3618(5) 0.038(2) Uani 1 d .
C31 C 0.2799(3) 0.0858(6) 0.4018(5) 0.039(2) Uani 1 d .
C32 C 0.2789(3) 0.0870(7) 0.4719(5) 0.050(3) Uani 1 d .
H32A H 0.2559(3) 0.0771(7) 0.4884(5) 0.059 Uiso 1 calc R
C33 C 0.3116(3) 0.1027(8) 0.5166(5) 0.057(3) Uani 1 d .
H33A H 0.3112(3) 0.0993(8) 0.5637(5) 0.069 Uiso 1 calc R
C34 C 0.3457(3) 0.1239(7) 0.4921(5) 0.055(3) Uani 1 d .
H34A H 0.3682(3) 0.1335(7) 0.5224(5) 0.066 Uiso 1 calc R
C35 C 0.3453(3) 0.1304(6) 0.4220(5) 0.041(2) Uani 1 d .
C36 C 0.4067(3) 0.2008(7) 0.4207(5) 0.047(3) Uani 1 d .
C37 C 0.4052(3) 0.2617(7) 0.4738(5) 0.054(3) Uani 1 d .
H37A H 0.3825(3) 0.2687(7) 0.4923(5) 0.064 Uiso 1 calc R
C38 C 0.4368(3) 0.3110(8) 0.4987(6) 0.071(3) Uani 1 d .
H38A H 0.4361(3) 0.3510(8) 0.5346(6) 0.086 Uiso 1 calc R
C39 C 0.4697(4) 0.3006(9) 0.4700(7) 0.077(4) Uani 1 d .
H39A H 0.4915(4) 0.3337(9) 0.4862(7) 0.092 Uiso 1 calc R
C40 C 0.4703(3) 0.2422(8) 0.4180(6) 0.060(3) Uani 1 d .
H40A H 0.4927(3) 0.2366(8) 0.3987(6) 0.072 Uiso 1 calc R
C41 C 0.0292(3) 0.1216(8) 0.0476(6) 0.063(3) Uani 1 d .
H41A H 0.0066(3) 0.1424(8) 0.0613(6) 0.075 Uiso 1 calc R
C42 C 0.0293(3) 0.1089(9) -0.0192(6) 0.075(4) Uani 1 d .
H42A H 0.0076(3) 0.1204(9) -0.0511(6) 0.090 Uiso 1 calc R
C43 C 0.0625(4) 0.0782(9) -0.0401(6) 0.078(4) Uani 1 d .
H43A H 0.0633(4) 0.0675(9) -0.0865(6) 0.094 Uiso 1 calc R
C44 C 0.0946(3) 0.0633(8) 0.0079(5) 0.060(3) Uani 1 d .
H44A H 0.1175(3) 0.0461(8) -0.0065(5) 0.072 Uiso 1 calc R
C45 C 0.0929(3) 0.0742(7) 0.0783(5) 0.047(3) Uani 1 d .
C46 C 0.1516(2) 0.0038(6) 0.1239(5) 0.039(2) Uani 1 d .
C47 C 0.1496(3) -0.0693(7) 0.0815(5) 0.055(3) Uani 1 d .
H47A H 0.1267(3) -0.0853(7) 0.0543(5) 0.066 Uiso 1 calc R
C48 C 0.1829(3) -0.1184(8) 0.0806(6) 0.068(3) Uani 1 d .
H48A H 0.1824(3) -0.1655(8) 0.0498(6) 0.082 Uiso 1 calc R
C49 C 0.2164(3) -0.0999(7) 0.1234(5) 0.057(3) Uani 1 d .
H49A H 0.2384(3) -0.1331(7) 0.1210(5) 0.069 Uiso 1 calc R
C50 C 0.2169(3) -0.0309(6) 0.1706(5) 0.041(2) Uani 1 d .
C51 C 0.2770(3) -0.0613(6) 0.2408(5) 0.040(2) Uani 1 d .
C52 C 0.2747(3) -0.1544(7) 0.2439(6) 0.056(3) Uani 1 d .
H52A H 0.2515(3) -0.1834(7) 0.2301(6) 0.067 Uiso 1 calc R
C53 C 0.3076(3) -0.2027(8) 0.2676(6) 0.065(3) Uani 1 d .
H53A H 0.3066(3) -0.2646(8) 0.2671(6) 0.078 Uiso 1 calc R
C54 C 0.3415(3) -0.1614(7) 0.2916(6) 0.058(3) Uani 1 d .
H54A H 0.3637(3) -0.1944(7) 0.3051(6) 0.070 Uiso 1 calc R
C55 C 0.3421(3) -0.0697(7) 0.2956(5) 0.044(2) Uani 1 d .
C56 C 0.4026(3) -0.0500(6) 0.3690(5) 0.043(2) Uani 1 d .
C57 C 0.3978(3) -0.1147(8) 0.4170(6) 0.069(3) Uani 1 d .
H57A H 0.3738(3) -0.1408(8) 0.4172(6) 0.083 Uiso 1 calc R
C58 C 0.4289(4) -0.1406(9) 0.4651(7) 0.080(4) Uani 1 d .
H58A H 0.4261(4) -0.1854(9) 0.4965(7) 0.095 Uiso 1 calc R
C59 C 0.4633(4) -0.0999(9) 0.4657(6) 0.083(4) Uani 1 d .
H59A H 0.4845(4) -0.1175(9) 0.4969(6) 0.100 Uiso 1 calc R
C60 C 0.4664(3) -0.0324(8) 0.4196(6) 0.062(3) Uani 1 d .
H60A H 0.4900(3) -0.0037(8) 0.4214(6) 0.075 Uiso 1 calc R
C61 C 0.0303(3) 0.1328(7) 0.3423(6) 0.057(3) Uani 1 d .
H61A H 0.0075(3) 0.1142(7) 0.3161(6) 0.068 Uiso 1 calc R
C62 C 0.0312(3) 0.1385(9) 0.4113(7) 0.079(4) Uani 1 d .
H62A H 0.0098(3) 0.1251(9) 0.4319(7) 0.094 Uiso 1 calc R
C63 C 0.0654(4) 0.1648(9) 0.4494(6) 0.076(4) Uani 1 d .
H63A H 0.0671(4) 0.1693(9) 0.4970(6) 0.091 Uiso 1 calc R
C64 C 0.0964(3) 0.1843(8) 0.4190(5) 0.060(3) Uani 1 d .
H64A H 0.1193(3) 0.2014(8) 0.4454(5) 0.072 Uiso 1 calc R
C65 C 0.0935(3) 0.1786(7) 0.3479(5) 0.051(3) Uani 1 d .
C66 C 0.1554(3) 0.2448(6) 0.3363(5) 0.040(2) Uani 1 d .
C67 C 0.1560(3) 0.3122(7) 0.3832(5) 0.057(3) Uani 1 d .
H67A H 0.1336(3) 0.3275(7) 0.4003(5) 0.069 Uiso 1 calc R
C68 C 0.1894(3) 0.3570(7) 0.4052(6) 0.056(3) Uani 1 d .
H68A H 0.1898(3) 0.4015(7) 0.4382(6) 0.067 Uiso 1 calc R
C69 C 0.2222(3) 0.3370(7) 0.3793(5) 0.050(3) Uani 1 d .
H69A H 0.2451(3) 0.3656(7) 0.3959(5) 0.060 Uiso 1 calc R
C70 C 0.2208(3) 0.2735(6) 0.3279(5) 0.040(2) Uani 1 d .
C71 C 0.2829(3) 0.2986(6) 0.2910(4) 0.040(2) Uani 1 d .
C72 C 0.2838(3) 0.3908(7) 0.2942(6) 0.055(3) Uani 1 d .
H72A H 0.2618(3) 0.4234(7) 0.2984(6) 0.066 Uiso 1 calc R
C73 C 0.3187(3) 0.4331(7) 0.2909(6) 0.064(3) Uani 1 d .
H73A H 0.3205(3) 0.4946(7) 0.2964(6) 0.077 Uiso 1 calc R
C74 C 0.3499(3) 0.3865(7) 0.2800(6) 0.058(3) Uani 1 d .
H74A H 0.3730(3) 0.4157(7) 0.2777(6) 0.070 Uiso 1 calc R
C75 C 0.3476(3) 0.2957(6) 0.2724(4) 0.040(2) Uani 1 d .
C76 C 0.4075(3) 0.2681(6) 0.2292(5) 0.041(2) Uani 1 d .
C77 C 0.4057(3) 0.3376(7) 0.1826(5) 0.059(3) Uani 1 d .
H77A H 0.3831(3) 0.3703(7) 0.1725(5) 0.070 Uiso 1 calc R
C78 C 0.4366(4) 0.3588(9) 0.1512(6) 0.072(3) Uani 1 d .
H78A H 0.4354(4) 0.4069(9) 0.1211(6) 0.086 Uiso 1 calc R
C79 C 0.4691(3) 0.3087(8) 0.1643(6) 0.068(3) Uani 1 d .
H79A H 0.4904(3) 0.3217(8) 0.1431(6) 0.082 Uiso 1 calc R
C80 C 0.4698(3) 0.2383(8) 0.2097(5) 0.062(3) Uani 1 d .
H80A H 0.4919(3) 0.2036(8) 0.2181(5) 0.074 Uiso 1 calc R
O1 O 0.1475 -0.3172 0.3842 0.373 Uiso 1 d .
C81 C 0.1315 -0.4094 0.3822 0.395 Uiso 1 d .
H81A H 0.1473 -0.4467 0.4155(59) 0.474 Uiso 1 calc R
H81B H 0.1057 -0.4082 0.3940(59) 0.474 Uiso 1 calc R
C82 C 0.1308 -0.4403 0.3234 0.365 Uiso 1 d .
H82A H 0.1062 -0.4672 0.3062(59) 0.438 Uiso 1 calc R
H82B H 0.1511 -0.4836 0.3217(59) 0.438 Uiso 1 calc R
C83 C 0.1376 -0.3550 0.2844 0.385 Uiso 1 d .
H83A H 0.1412 -0.3657 0.2372(59) 0.461 Uiso 1 calc R
H83B H 0.1178 -0.3104 0.2863(59) 0.461 Uiso 1 calc R
C84 C 0.1708 -0.3364 0.3263 0.388 Uiso 1 d .
H84A H 0.1842 -0.2848 0.3122(59) 0.466 Uiso 1 calc R
H84B H 0.1879 -0.3870 0.3351(59) 0.466 Uiso 1 calc R
O2 O -0.0842 0.3481 -0.0697 0.310 Uiso 1 d .
C85 C -0.0736 0.4189 -0.0120 0.260 Uiso 1 d .
H85A H -0.0589 0.4672 -0.0278(59) 0.312 Uiso 1 calc R
H85B H -0.0965 0.4431 0.0029(59) 0.312 Uiso 1 calc R
C86 C -0.0495 0.3670 0.0465 0.306 Uiso 1 d .
H86A H -0.0224 0.3814 0.0506(59) 0.367 Uiso 1 calc R
H86B H -0.0583 0.3762 0.0903(59) 0.367 Uiso 1 calc R
C87 C -0.0566 0.2884 0.0234 0.345 Uiso 1 d .
H87A H -0.0589 0.2501 0.0623(59) 0.414 Uiso 1 calc R
H87B H -0.0345 0.2681 0.0038(59) 0.414 Uiso 1 calc R
C88 C -0.0884 0.2756 -0.0246 0.389 Uiso 1 d .
H88A H -0.1119 0.2803 -0.0047(59) 0.467 Uiso 1 calc R
H88B H -0.0877 0.2187 -0.0476(59) 0.467 Uiso 1 calc R
O3 O 0.3610 -0.0566 0.6332 0.277 Uiso 1 d .
C89 C 0.3428 -0.1207 0.5795 0.321 Uiso 1 d .
H89A H 0.3166 -0.1336 0.5858(59) 0.385 Uiso 1 calc R
H89B H 0.3426 -0.0963 0.5337(59) 0.385 Uiso 1 calc R
C90 C 0.3647 -0.1953 0.5881 0.273 Uiso 1 d .
H90A H 0.3857 -0.1931 0.5614(59) 0.328 Uiso 1 calc R
H90B H 0.3495 -0.2485 0.5760(59) 0.328 Uiso 1 calc R
C91 C 0.3784 -0.1909 0.6616 0.262 Uiso 1 d .
H91A H 0.3707 -0.2439 0.6842(59) 0.314 Uiso 1 calc R
H91B H 0.4062 -0.1871 0.6698(59) 0.314 Uiso 1 calc R
C92 C 0.3618 -0.1123 0.6887 0.286 Uiso 1 d .
H92A H 0.3362 -0.1237 0.6995(59) 0.344 Uiso 1 calc R
H92B H 0.3780 -0.0892 0.7291(59) 0.344 Uiso 1 calc R
O4 O 0.1709 -0.4549 0.1635 0.402 Uiso 1 d .
C93 C 0.1805 -0.3672 0.1336 0.466 Uiso 1 d .
H93A H 0.1814 -0.3196 0.1672(59) 0.559 Uiso 1 calc R
H93B H 0.1622 -0.3518 0.0934(59) 0.559 Uiso 1 calc R
C94 C 0.2201 -0.3866 0.1149 0.388 Uiso 1 d .
H94A H 0.2335 -0.3328 0.1051(59) 0.465 Uiso 1 calc R
H94B H 0.2190 -0.4278 0.0767(59) 0.465 Uiso 1 calc R
C95 C 0.2378 -0.4302 0.1852 0.416 Uiso 1 d .
H95A H 0.2612 -0.4624 0.1805(59) 0.499 Uiso 1 calc R
H95B H 0.2437 -0.3853 0.2207(59) 0.499 Uiso 1 calc R
C96 C 0.2066 -0.4941 0.2026 0.427 Uiso 1 d .
H96A H 0.2108 -0.5542 0.1872(59) 0.512 Uiso 1 calc R
H96B H 0.2055 -0.4949 0.2516(59) 0.512 Uiso 1 calc R
O5 O 0.4037 -0.4307 0.4120 0.404 Uiso 1 d .
C97 C 0.4034 -0.3905 0.3480 0.386 Uiso 1 d .
H97A H 0.3858 -0.3405 0.3419(59) 0.463 Uiso 1 calc R
H97B H 0.3964 -0.4327 0.3108(59) 0.463 Uiso 1 calc R
C98 C 0.4460 -0.3593 0.3513 0.446 Uiso 1 d .
H98A H 0.4516 -0.3344 0.3084(59) 0.535 Uiso 1 calc R
H98B H 0.4543 -0.3192 0.3893(59) 0.535 Uiso 1 calc R
C99 C 0.4603 -0.4532 0.3640 0.439 Uiso 1 d .
H99A H 0.4879 -0.4593 0.3670(59) 0.527 Uiso 1 calc R
H99B H 0.4469 -0.4966 0.3326(59) 0.527 Uiso 1 calc R
C100 C 0.4460 -0.4495 0.4348 0.442 Uiso 1 d .
H10A H 0.4500 -0.5057 0.4592(59) 0.530 Uiso 1 calc R
H10B H 0.4584 -0.4021 0.4635(59) 0.530 Uiso 1 calc R
O6 O 0.2687 -0.2055 -0.0099 0.400 Uiso 1 d .
C101 C 0.2851 -0.1045 -0.0030 0.410 Uiso 1 d .
H10C H 0.2878 -0.0816 0.0436(59) 0.492 Uiso 1 calc R
H10D H 0.2704 -0.0634 -0.0348(59) 0.492 Uiso 1 calc R
C102 C 0.3265 -0.1334 -0.0268 0.449 Uiso 1 d .
H10E H 0.3414 -0.0826 -0.0383(59) 0.539 Uiso 1 calc R
H10F H 0.3420 -0.1705 0.0070(59) 0.539 Uiso 1 calc R
C103 C 0.3115 -0.1765 -0.0792 0.491 Uiso 1 d .
H10G H 0.3313 -0.2146 -0.0929(59) 0.589 Uiso 1 calc R
H10H H 0.3046 -0.1339 -0.1160(59) 0.589 Uiso 1 calc R
C104 C 0.2793 -0.2296 -0.0764 0.458 Uiso 1 d .
H10I H 0.2856 -0.2924 -0.0782(59) 0.549 Uiso 1 calc R
H10J H 0.2589 -0.2158 -0.1137(59) 0.549 Uiso 1 calc R

loop_
_atom_type_symbol
_atom_type_description
_atom_type_scat_dispersion_real
_atom_type_scat_dispersion_imag
_atom_type_scat_source
C C 0.0033 0.0016 'International Tables Vol C Tables 4.2.6.8 and 6.1.1.4'
H H 0.0000 0.0000 'International Tables Vol C Tables 4.2.6.8 and 6.1.1.4'
N N 0.0061 0.0033 'International Tables Vol C Tables 4.2.6.8 and 6.1.1.4'
O O 0.0106 0.0060 'International Tables Vol C Tables 4.2.6.8 and 6.1.1.4'
Cl Cl 0.1484 0.1585 'International Tables Vol C Tables 4.2.6.8 and 6.1.1.4'
Cr Cr 0.3209 0.6236 'International Tables Vol C Tables 4.2.6.8 and 6.1.1.4'

loop_
_geom_angle_atom_site_label_1
_geom_angle_atom_site_label_2
_geom_angle_atom_site_label_3
_geom_angle
N22 Cr1 N15 172.0(3)
N22 Cr1 N8 91.4(3)
N15 Cr1 N8 87.6(3)
N22 Cr1 N1 90.0(3)
N15 Cr1 N1 89.7(3)
N8 Cr1 N1 170.5(3)
N22 Cr1 Cr2 85.8(2)
N15 Cr1 Cr2 86.3(2)
N8 Cr1 Cr2 85.4(2)
N1 Cr1 Cr2 85.3(2)
N22 Cr1 Cl1 93.1(2)
N15 Cr1 Cl1 94.8(2)
N8 Cr1 Cl1 93.8(2)
N1 Cr1 Cl1 95.6(2)
Cr2 Cr1 Cl1 178.56(11)
N9 Cr2 N2 176.9(3)
N9 Cr2 N16 89.9(3)
N2 Cr2 N16 90.1(3)
N9 Cr2 N23 90.0(3)
N2 Cr2 N23 89.8(3)
N16 Cr2 N23 177.4(3)
N9 Cr2 Cr3 88.3(2)
N2 Cr2 Cr3 88.7(2)
N16 Cr2 Cr3 89.1(2)
N23 Cr2 Cr3 88.3(2)
N9 Cr2 Cr1 91.1(2)
N2 Cr2 Cr1 91.9(2)
N16 Cr2 Cr1 90.6(2)
N23 Cr2 Cr1 92.0(2)
Cr3 Cr2 Cr1 179.31(10)
N3 Cr3 N17 90.4(3)
N3 Cr3 N10 178.9(3)
N17 Cr3 N10 89.6(3)
N3 Cr3 N24 90.6(3)
N17 Cr3 N24 179.0(3)
N10 Cr3 N24 89.4(3)
N3 Cr3 Cr4 89.7(2)
N17 Cr3 Cr4 90.5(2)
N10 Cr3 Cr4 89.2(2)
N24 Cr3 Cr4 89.9(2)
N3 Cr3 Cr2 90.4(2)
N17 Cr3 Cr2 89.3(2)
N10 Cr3 Cr2 90.7(2)
N24 Cr3 Cr2 90.3(2)
Cr4 Cr3 Cr2 179.74(10)
N18 Cr4 N4 90.5(3)
N18 Cr4 N25 178.4(3)
N4 Cr4 N25 91.1(3)
N18 Cr4 N11 88.7(3)
N4 Cr4 N11 179.2(3)
N25 Cr4 N11 89.6(3)
N18 Cr4 Cr3 89.9(2)
N4 Cr4 Cr3 90.1(2)
N25 Cr4 Cr3 90.1(2)
N11 Cr4 Cr3 90.2(2)
N18 Cr4 Cr5 89.8(2)
N4 Cr4 Cr5 90.1(2)
N25 Cr4 Cr5 90.1(2)
N11 Cr4 Cr5 89.5(2)
Cr3 Cr4 Cr5 179.63(9)
N19 Cr5 N12 90.1(3)
N19 Cr5 N26 179.1(3)
N12 Cr5 N26 89.3(3)
N19 Cr5 N5 89.8(3)
N12 Cr5 N5 179.8(2)
N26 Cr5 N5 90.8(3)
N19 Cr5 Cr4 89.7(2)
N12 Cr5 Cr4 90.3(2)
N26 Cr5 Cr4 89.7(2)
N5 Cr5 Cr4 89.5(2)
N19 Cr5 Cr6 90.3(2)
N12 Cr5 Cr6 89.8(2)
N26 Cr5 Cr6 90.3(2)
N5 Cr5 Cr6 90.4(2)
Cr4 Cr5 Cr6 179.85(10)
N27 Cr6 N6 89.8(3)
N27 Cr6 N20 176.5(3)
N6 Cr6 N20 90.2(3)
N27 Cr6 N13 90.1(3)
N6 Cr6 N13 177.4(3)
N20 Cr6 N13 89.7(3)
N27 Cr6 Cr5 88.3(2)
N6 Cr6 Cr5 88.2(2)
N20 Cr6 Cr5 88.3(2)
N13 Cr6 Cr5 89.2(2)
N27 Cr6 Cr7 91.7(2)
N6 Cr6 Cr7 91.6(2)
N20 Cr6 Cr7 91.8(2)
N13 Cr6 Cr7 91.0(2)
Cr5 Cr6 Cr7 179.77(10)
N28 Cr7 N7 91.1(3)
N28 Cr7 N21 171.0(3)
N7 Cr7 N21 88.2(3)
N28 Cr7 N14 89.6(3)
N7 Cr7 N14 171.2(3)
N21 Cr7 N14 89.8(3)
N28 Cr7 Cr6 85.3(2)
N7 Cr7 Cr6 85.6(2)
N21 Cr7 Cr6 85.8(2)
N14 Cr7 Cr6 85.7(2)
N28 Cr7 Cl2 94.5(2)
N7 Cr7 Cl2 94.6(2)
N21 Cr7 Cl2 94.4(2)
N14 Cr7 Cl2 94.1(2)
Cr6 Cr7 Cl2 179.72(12)
C1 N1 C5 119.2(9)
C1 N1 Cr1 118.9(7)
C5 N1 Cr1 121.7(6)
C6 N2 C5 122.8(8)
C6 N2 Cr2 119.8(6)
C5 N2 Cr2 117.4(6)
C6 N3 C10 120.9(7)
C6 N3 Cr3 118.6(6)
C10 N3 Cr3 120.5(6)
C10 N4 C11 121.3(7)
C10 N4 Cr4 119.5(6)
C11 N4 Cr4 119.2(6)
C15 N5 C11 120.5(8)
C15 N5 Cr5 119.1(6)
C11 N5 Cr5 120.4(6)
C15 N6 C16 123.0(8)
C15 N6 Cr6 121.1(6)
C16 N6 Cr6 115.7(6)
C20 N7 C16 119.4(9)
C20 N7 Cr7 119.5(7)
C16 N7 Cr7 120.8(6)
C25 N8 C21 118.6(9)
C25 N8 Cr1 121.7(6)
C21 N8 Cr1 119.3(7)
C25 N9 C26 121.6(8)
C25 N9 Cr2 116.8(6)
C26 N9 Cr2 121.0(6)
C30 N10 C26 121.1(8)
C30 N10 Cr3 119.8(6)
C26 N10 Cr3 119.1(6)
C30 N11 C31 123.2(7)
C30 N11 Cr4 118.1(6)
C31 N11 Cr4 118.7(6)
C35 N12 C31 120.4(8)
C35 N12 Cr5 120.4(6)
C31 N12 Cr5 119.2(6)
C36 N13 C35 121.7(8)
C36 N13 Cr6 118.2(6)
C35 N13 Cr6 119.9(6)
C40 N14 C36 118.3(9)
C40 N14 Cr7 119.7(7)
C36 N14 Cr7 121.9(7)
C45 N15 C41 118.6(9)
C45 N15 Cr1 120.9(6)
C41 N15 Cr1 120.5(7)
C45 N16 C46 121.1(8)
C45 N16 Cr2 119.0(6)
C46 N16 Cr2 119.9(6)
C46 N17 C50 121.0(8)
C46 N17 Cr3 120.6(6)
C50 N17 Cr3 118.4(6)
C51 N18 C50 121.7(8)
C51 N18 Cr4 119.2(6)
C50 N18 Cr4 119.0(6)
C55 N19 C51 120.8(8)
C55 N19 Cr5 119.7(6)
C51 N19 Cr5 119.3(6)
C56 N20 C55 121.4(8)
C56 N20 Cr6 117.2(6)
C55 N20 Cr6 121.2(6)
C60 N21 C56 117.5(9)
C60 N21 Cr7 120.6(7)
C56 N21 Cr7 121.8(6)
C61 N22 C65 116.8(9)
C61 N22 Cr1 120.5(7)
C65 N22 Cr1 122.4(6)
C66 N23 C65 123.2(8)
C66 N23 Cr2 120.4(6)
C65 N23 Cr2 116.1(6)
C66 N24 C70 120.7(8)
C66 N24 Cr3 119.5(6)
C70 N24 Cr3 119.8(6)
C70 N25 C71 122.0(8)
C70 N25 Cr4 119.2(6)
C71 N25 Cr4 118.8(6)
C75 N26 C71 120.4(8)
C75 N26 Cr5 119.5(6)
C71 N26 Cr5 120.1(6)
C76 N27 C75 122.2(8)
C76 N27 Cr6 117.8(6)
C75 N27 Cr6 120.1(6)
C76 N28 C80 117.6(9)
C76 N28 Cr7 122.5(6)
C80 N28 Cr7 119.8(7)
C2 C1 N1 123.0(11)
C1 C2 C3 119.8(12)
C4 C3 C2 116.7(12)
C5 C4 C3 121.2(11)
N1 C5 N2 115.1(9)
N1 C5 C4 119.8(9)
N2 C5 C4 124.9(9)
N2 C6 N3 114.9(8)
N2 C6 C7 126.4(8)
N3 C6 C7 118.8(8)
C8 C7 C6 119.6(9)
C9 C8 C7 120.3(10)
C10 C9 C8 120.6(9)
C9 C10 N4 127.4(8)
C9 C10 N3 119.8(8)
N4 C10 N3 112.7(8)
N5 C11 C12 119.8(8)
N5 C11 N4 113.3(8)
C12 C11 N4 126.6(8)
C13 C12 C11 120.0(9)
C12 C13 C14 120.1(10)
C13 C14 C15 120.2(9)
N5 C15 N6 114.2(8)
N5 C15 C14 119.2(8)
N6 C15 C14 126.5(8)
N7 C16 N6 116.2(8)
N7 C16 C17 119.8(9)
N6 C16 C17 123.8(9)
C18 C17 C16 119.5(11)
C19 C18 C17 118.7(12)
C20 C19 C18 119.8(12)
C19 C20 N7 122.7(11)
C22 C21 N8 122.9(11)
C21 C22 C23 118.7(10)
C24 C23 C22 119.1(12)
C23 C24 C25 120.9(11)
N8 C25 C24 119.8(9)
N8 C25 N9 114.0(9)
C24 C25 N9 126.1(9)
N10 C26 C27 120.9(9)
N10 C26 N9 113.9(8)
C27 C26 N9 125.0(9)
C26 C27 C28 119.0(10)
C27 C28 C29 120.8(10)
C28 C29 C30 118.6(10)
N11 C30 N10 115.4(8)
N11 C30 C29 125.2(9)
N10 C30 C29 119.3(8)
N12 C31 C32 119.5(8)
N12 C31 N11 114.4(8)
C32 C31 N11 125.9(8)
C33 C32 C31 120.1(9)
C32 C33 C34 120.3(10)
C35 C34 C33 118.6(10)
N12 C35 C34 120.6(9)
N12 C35 N13 113.7(8)
C34 C35 N13 125.4(9)
N14 C36 N13 113.8(9)
N14 C36 C37 120.0(9)
N13 C36 C37 126.1(9)
C38 C37 C36 120.2(10)
C37 C38 C39 119.0(11)
C40 C39 C38 119.8(11)
C39 C40 N14 122.8(10)
C42 C41 N15 124.4(10)
C41 C42 C43 118.3(11)
C42 C43 C44 119.8(12)
C43 C44 C45 120.4(10)
N16 C45 N15 115.0(9)
N16 C45 C44 126.4(9)
N15 C45 C44 118.5(9)
C47 C46 N16 126.3(8)
C47 C46 N17 120.5(8)
N16 C46 N17 113.1(8)
C46 C47 C48 117.8(9)
C49 C48 C47 122.4(10)
C48 C49 C50 118.9(10)
N17 C50 N18 114.8(8)
N17 C50 C49 118.9(8)
N18 C50 C49 126.2(8)
N18 C51 N19 114.6(8)
N18 C51 C52 126.6(9)
N19 C51 C52 118.6(9)
C53 C52 C51 119.1(10)
C54 C53 C52 121.4(11)
C53 C54 C55 118.7(10)
N19 C55 C54 120.8(9)
N19 C55 N20 113.2(8)
C54 C55 N20 125.7(9)
N21 C56 N20 114.2(8)
N21 C56 C57 120.8(9)
N20 C56 C57 124.7(9)
C56 C57 C58 119.7(11)
C59 C58 C57 119.6(12)
C58 C59 C60 119.1(11)
N21 C60 C59 123.2(11)
N22 C61 C62 124.9(11)
C61 C62 C63 116.8(11)
C64 C63 C62 121.2(11)
C63 C64 C65 119.4(11)
N22 C65 C64 120.8(9)
N22 C65 N23 114.5(9)
C64 C65 N23 124.7(10)
N24 C66 C67 120.0(9)
N24 C66 N23 114.8(8)
C67 C66 N23 125.1(8)
C66 C67 C68 120.1(9)
C69 C68 C67 120.7(10)
C68 C69 C70 119.1(9)
N24 C70 N25 113.5(8)
N24 C70 C69 119.3(8)
N25 C70 C69 127.0(9)
N26 C71 C72 120.1(9)
N26 C71 N25 113.8(8)
C72 C71 N25 126.0(9)
C71 C72 C73 117.9(10)
C74 C73 C72 121.1(10)
C73 C74 C75 119.9(10)
N26 C75 C74 120.3(9)
N26 C75 N27 113.7(8)
C74 C75 N27 125.8(9)
N28 C76 N27 114.0(8)
N28 C76 C77 120.6(9)
N27 C76 C77 125.2(9)
C78 C77 C76 120.9(11)
C79 C78 C77 119.3(11)
C78 C79 C80 118.6(10)
N28 C80 C79 122.9(11)
C81 O1 C84 92.8
C82 C81 O1 108.9
C81 C82 C83 99.8
C84 C83 C82 93.1
C83 C84 O1 88.9
C88 O2 C85 96.0
C86 C85 O2 104.0
C87 C86 C85 98.4
C86 C87 C88 118.3
C87 C88 O2 99.9
C92 O3 C89 97.1
C90 C89 O3 105.5
C89 C90 C91 100.6
C92 C91 C90 108.1
O3 C92 C91 99.5
C96 O4 C93 109.1
O4 C93 C94 101.2
C93 C94 C95 97.2
C96 C95 C94 104.6
O4 C96 C95 102.4
C97 O5 C100 102.8
O5 C97 C98 102.5
C99 C98 C97 91.1
C98 C99 C100 88.3
O5 C100 C99 100.1
C104 O6 C101 99.8
O6 C101 C102 92.8
C103 C102 C101 94.8
C102 C103 C104 120.4
C103 C104 O6 102.3

loop_
_geom_bond_atom_site_label_1
_geom_bond_atom_site_label_2
_geom_bond_distance
Cr1 N22 2.108(8)
Cr1 N15 2.109(8)
Cr1 N8 2.117(9)
Cr1 N1 2.124(8)
Cr1 Cr2 2.289(2)
Cr1 Cl1 2.561(3)
Cr2 N9 2.017(8)
Cr2 N2 2.021(8)
Cr2 N16 2.028(8)
Cr2 N23 2.039(7)
Cr2 Cr3 2.245(3)
Cr3 N3 2.042(7)
Cr3 N17 2.053(7)
Cr3 N10 2.055(7)
Cr3 N24 2.056(7)
Cr3 Cr4 2.210(2)
Cr4 N18 2.018(7)
Cr4 N4 2.021(7)
Cr4 N25 2.024(7)
Cr4 N11 2.035(7)
Cr4 Cr5 2.216(2)
Cr5 N19 2.050(8)
Cr5 N12 2.052(7)
Cr5 N26 2.054(7)
Cr5 N5 2.056(7)
Cr5 Cr6 2.240(2)
Cr6 N27 2.018(8)
Cr6 N6 2.029(7)
Cr6 N20 2.031(8)
Cr6 N13 2.031(7)
Cr6 Cr7 2.283(2)
Cr7 N28 2.109(8)
Cr7 N7 2.113(8)
Cr7 N21 2.114(8)
Cr7 N14 2.117(8)
Cr7 Cl2 2.543(3)
N1 C1 1.354(13)
N1 C5 1.355(12)
N2 C6 1.366(11)
N2 C5 1.367(11)
N3 C6 1.382(11)
N3 C10 1.388(11)
N4 C10 1.385(11)
N4 C11 1.393(11)
N5 C15 1.363(11)
N5 C11 1.369(11)
N6 C15 1.366(11)
N6 C16 1.376(11)
N7 C20 1.344(13)
N7 C16 1.351(12)
N8 C25 1.356(12)
N8 C21 1.359(12)
N9 C25 1.384(12)
N9 C26 1.398(12)
N10 C30 1.357(11)
N10 C26 1.361(11)
N11 C30 1.354(11)
N11 C31 1.388(11)
N12 C35 1.361(11)
N12 C31 1.373(11)
N13 C36 1.368(12)
N13 C35 1.393(11)
N14 C40 1.353(12)
N14 C36 1.363(12)
N15 C45 1.362(12)
N15 C41 1.367(12)
N16 C45 1.351(12)
N16 C46 1.375(11)
N17 C46 1.376(11)
N17 C50 1.383(11)
N18 C51 1.354(11)
N18 C50 1.385(11)
N19 C55 1.369(11)
N19 C51 1.374(11)
N20 C56 1.376(11)
N20 C55 1.381(12)
N21 C60 1.356(12)
N21 C56 1.374(12)
N22 C61 1.354(12)
N22 C65 1.367(12)
N23 C66 1.377(11)
N23 C65 1.394(12)
N24 C66 1.346(11)
N24 C70 1.384(11)
N25 C70 1.384(11)
N25 C71 1.398(11)
N26 C75 1.353(11)
N26 C71 1.368(11)
N27 C76 1.377(11)
N27 C75 1.392(12)
N28 C76 1.353(12)
N28 C80 1.366(12)
C1 C2 1.34(2)
C2 C3 1.41(2)
C3 C4 1.39(2)
C4 C5 1.389(14)
C6 C7 1.392(13)
C7 C8 1.392(13)
C8 C9 1.373(13)
C9 C10 1.357(13)
C11 C12 1.382(12)
C12 C13 1.360(13)
C13 C14 1.364(14)
C14 C15 1.392(13)
C16 C17 1.399(14)
C17 C18 1.39(2)
C18 C19 1.37(2)
C19 C20 1.34(2)
C21 C22 1.34(2)
C22 C23 1.39(2)
C23 C24 1.349(15)
C24 C25 1.379(14)
C26 C27 1.365(14)
C27 C28 1.368(15)
C28 C29 1.394(14)
C29 C30 1.398(13)
C31 C32 1.382(13)
C32 C33 1.359(13)
C33 C34 1.395(14)
C34 C35 1.380(13)
C36 C37 1.395(14)
C37 C38 1.366(14)
C38 C39 1.37(2)
C39 C40 1.35(2)
C41 C42 1.33(2)
C42 C43 1.37(2)
C43 C44 1.376(15)
C44 C45 1.404(14)
C46 C47 1.374(13)
C47 C48 1.386(14)
C48 C49 1.372(14)
C49 C50 1.390(13)
C51 C52 1.403(13)
C52 C53 1.386(14)
C53 C54 1.364(14)
C54 C55 1.379(14)
C56 C57 1.384(14)
C57 C58 1.39(2)
C58 C59 1.35(2)
C59 C60 1.38(2)
C61 C62 1.35(2)
C62 C63 1.38(2)
C63 C64 1.353(14)
C64 C65 1.389(14)
C66 C67 1.368(13)
C67 C68 1.369(13)
C68 C69 1.363(13)
C69 C70 1.385(13)
C71 C72 1.387(13)
C72 C73 1.394(14)
C73 C74 1.346(14)
C74 C75 1.373(14)
C76 C77 1.384(13)
C77 C78 1.366(15)
C78 C79 1.36(2)
C79 C80 1.38(2)
O1 C81 1.49
O1 C84 1.53
C81 C82 1.24
C82 C83 1.53
C83 C84 1.35
O2 C88 1.42
O2 C85 1.56
C85 C86 1.54
C86 C87 1.28
C87 C88 1.37
O3 C92 1.37
O3 C89 1.50
C89 C90 1.36
C90 C91 1.45
C91 C92 1.45
O4 C96 1.49
O4 C93 1.50
C93 C94 1.52
C94 C95 1.57
C95 C96 1.54
O5 C97 1.39
O5 C100 1.52
C97 C98 1.56
C98 C99 1.51
C99 C100 1.55
O6 C104 1.46
O6 C101 1.62
C101 C102 1.66
C102 C103 1.27
C103 C104 1.39
